data_7707375
loop_
_publ_author_name
'Paparo, Albert'
'Matthews, Aidan J. R.'
'Smith, Cory D.'
'Edwards, Alison J.'
'Yuvaraj, K.'
'Jones, Cameron'

_publ_section_title
;
 N-Heterocyclic carbene, carbodiphosphorane and diphosphine adducts of
 beryllium dihalides: synthesis, characterisation and reduction studies.
;
_journal_issue 22
_journal_name_full 'Dalton transactions (Cambridge, England : 2003)'
_journal_page_first 7604
_journal_page_last 7609
_journal_paper_doi 10.1039/d1dt01393a
_journal_volume 50
_journal_year 2021
_chemical_formula_sum 'C27.25 H46 Be I2 N4'
_chemical_formula_weight 692.49
_space_group_crystal_system monoclinic
_space_group_IT_number 14
_space_group_name_Hall '-P 2ybc'
_space_group_name_H-M_alt 'P 1 21/c 1'
_atom_sites_solution_hydrogens geom
_audit_creation_method SHELXL-2016/6
_audit_update_record
;
2021-04-26 deposited with the CCDC.	2021-05-11 downloaded from the CCDC.
;
_cell_angle_alpha 90
_cell_angle_beta 101.905(2)
_cell_angle_gamma 90
_cell_formula_units_Z 4
_cell_length_a 16.9196(3)
_cell_length_b 9.8805(2)
_cell_length_c 19.4832(3)
_cell_measurement_reflns_used 5923
_cell_measurement_temperature 123(2)
_cell_measurement_theta_max 25.50
_cell_measurement_theta_min 2.97
_cell_volume 3187.03(10)
_computing_cell_refinement 'CrysAlisPro 1.171.40.53 (Rigaku OD, 2019)'
_computing_data_collection 'CrysAlisPro 1.171.40.53 (Rigaku OD, 2019)'
_computing_data_reduction 'CrysAlisPro 1.171.40.53 (Rigaku OD, 2019)'
_computing_structure_refinement 'SHELXL-2016/6 (Sheldrick, 2016)'
_computing_structure_solution 'ShelXT (Sheldrick, 2015)'
_diffrn_ambient_temperature 123(2)
_diffrn_measured_fraction_theta_full 0.997
_diffrn_measured_fraction_theta_max 0.997
_diffrn_measurement_device_type 'XtaLAB Synergy, Dualflex, HyPix'
_diffrn_measurement_method '\w scans'
_diffrn_radiation_type MoK\a
_diffrn_radiation_wavelength 0.71073
_diffrn_reflns_av_R_equivalents 0.0318
_diffrn_reflns_av_unetI/netI 0.0217
_diffrn_reflns_Laue_measured_fraction_full 0.997
_diffrn_reflns_Laue_measured_fraction_max 0.997
_diffrn_reflns_limit_h_max 20
_diffrn_reflns_limit_h_min -20
_diffrn_reflns_limit_k_max 11
_diffrn_reflns_limit_k_min -11
_diffrn_reflns_limit_l_max 23
_diffrn_reflns_limit_l_min -23
_diffrn_reflns_number 29180
_diffrn_reflns_point_group_measured_fraction_full 0.997
_diffrn_reflns_point_group_measured_fraction_max 0.997
_diffrn_reflns_theta_full 25.242
_diffrn_reflns_theta_max 25.500
_diffrn_reflns_theta_min 2.969
_diffrn_source 'micro-focus sealed X-ray tube'
_exptl_absorpt_coefficient_mu 1.994
_exptl_absorpt_correction_T_max 1.00000
_exptl_absorpt_correction_T_min 0.71423
_exptl_absorpt_correction_type multi-scan
_exptl_absorpt_process_details
;
CrysAlisPro 1.171.40.53 (Rigaku Oxford Diffraction, 2019)
Empirical absorption correction using spherical harmonics,
 implemented in SCALE3 ABSPACK scaling algorithm.
;
_exptl_crystal_colour colorless
_exptl_crystal_density_diffrn 1.443
_exptl_crystal_description block
_exptl_crystal_F_000 1390
_exptl_crystal_size_max 0.250
_exptl_crystal_size_mid 0.150
_exptl_crystal_size_min 0.100
_refine_diff_density_max 0.981
_refine_diff_density_min -1.006
_refine_diff_density_rms 0.099
_refine_ls_extinction_method none
_refine_ls_goodness_of_fit_ref 1.389
_refine_ls_hydrogen_treatment constr
_refine_ls_matrix_type full
_refine_ls_number_parameters 332
_refine_ls_number_reflns 5923
_refine_ls_number_restraints 43
_refine_ls_restrained_S_all 1.512
_refine_ls_R_factor_all 0.0495
_refine_ls_R_factor_gt 0.0474
_refine_ls_shift/su_max 0.001
_refine_ls_shift/su_mean 0.000
_refine_ls_structure_factor_coef Fsqd
_refine_ls_weighting_details 'w=1/[\s^2^(Fo^2^)+17.9278P] where P=(Fo^2^+2Fc^2^)/3'
_refine_ls_weighting_scheme calc
_refine_ls_wR_factor_gt 0.1036
_refine_ls_wR_factor_ref 0.1042
_reflns_Friedel_coverage 0.000
_reflns_number_gt 5602
_reflns_number_total 5923
_reflns_threshold_expression 'I > 2\s(I)'
_cod_data_source_file d1dt01393a2.cif
_cod_data_source_block Cj1488
_cod_depositor_comments 'Adding full bibliography for 7707372--7707383.cif.'
_cod_original_sg_symbol_H-M 'P 21/c'
_cod_database_code 7707375
_shelx_shelxl_version_number 2016/6
_shelx_space_group_comment
;
The symmetry employed for this shelxl refinement is uniquely defined
by the following loop, which should always be used as a source of
symmetry information in preference to the above space-group names.
They are only intended as comments.
;
_shelx_estimated_absorpt_t_min 0.636
_shelx_estimated_absorpt_t_max 0.826

loop_
_space_group_symop_operation_xyz
'x, y, z'
'-x, y+1/2, -z+1/2'
'-x, -y, -z'
'x, -y-1/2, z-1/2'

loop_
_atom_site_label
_atom_site_type_symbol
_atom_site_fract_x
_atom_site_fract_y
_atom_site_fract_z
_atom_site_U_iso_or_equiv
_atom_site_adp_type
_atom_site_occupancy
_atom_site_site_symmetry_order
_atom_site_calc_flag
_atom_site_refinement_flags_posn
_atom_site_refinement_flags_adp
_atom_site_refinement_flags_occupancy
_atom_site_disorder_assembly
_atom_site_disorder_group
I1 I 0.09466(2) 0.28720(4) 0.11515(2) 0.03242(12) Uani 1 1 d . . . . .
I2 I 0.33247(2) 0.28213(4) 0.15229(2) 0.03485(12) Uani 1 1 d . . . . .
N1 N 0.1379(3) 0.4677(5) 0.2950(2) 0.0241(10) Uani 1 1 d . . . . .
N2 N 0.2179(3) 0.2989(5) 0.3258(2) 0.0314(11) Uani 1 1 d . . . . .
N3 N 0.2103(3) 0.6705(4) 0.1237(2) 0.0252(10) Uani 1 1 d . . . . .
N4 N 0.3048(3) 0.6400(4) 0.2149(2) 0.0201(9) Uani 1 1 d . . . . .
C1 C 0.1918(3) 0.3851(5) 0.2722(3) 0.0206(11) Uani 1 1 d . . . . .
C2 C 0.1316(4) 0.4316(6) 0.3634(3) 0.0365(16) Uani 1 1 d . . . . .
C3 C 0.1813(5) 0.3277(7) 0.3823(3) 0.0432(17) Uani 1 1 d . . . . .
C4 C 0.0925(3) 0.5735(6) 0.2507(3) 0.0271(12) Uani 1 1 d . . . . .
H4 H 0.107968 0.565634 0.203999 0.033 Uiso 1 1 calc R U . . .
C5 C 0.1172(4) 0.7151(6) 0.2772(4) 0.0371(14) Uani 1 1 d . . . . .
H5A H 0.102300 0.729013 0.322698 0.056 Uiso 1 1 calc R U . . .
H5B H 0.089375 0.781947 0.243535 0.056 Uiso 1 1 calc R U . . .
H5C H 0.175698 0.725571 0.282427 0.056 Uiso 1 1 calc R U . . .
C6 C 0.0015(4) 0.5532(8) 0.2371(4) 0.0425(17) Uani 1 1 d . . . . .
H6A H -0.011434 0.459335 0.222890 0.064 Uiso 1 1 calc R U . . .
H6B H -0.024635 0.614436 0.199688 0.064 Uiso 1 1 calc R U . . .
H6C H -0.018031 0.572807 0.280052 0.064 Uiso 1 1 calc R U . . .
C7 C 0.0771(5) 0.5010(8) 0.4044(4) 0.056(2) Uani 1 1 d . . . . .
H7A H 0.086582 0.598817 0.404476 0.084 Uiso 1 1 calc R U . . .
H7B H 0.088657 0.467261 0.452730 0.084 Uiso 1 1 calc R U . . .
H7C H 0.020673 0.481998 0.382640 0.084 Uiso 1 1 calc R U . . .
C8 C 0.1981(7) 0.2535(9) 0.4508(4) 0.080(3) Uani 1 1 d . . . . .
H8A H 0.179089 0.159893 0.443325 0.120 Uiso 1 1 calc R U . . .
H8B H 0.169784 0.298187 0.483678 0.120 Uiso 1 1 calc R U . . .
H8C H 0.256299 0.253862 0.470246 0.120 Uiso 1 1 calc R U . . .
C9 C 0.2718(4) 0.1839(7) 0.3194(3) 0.0400(16) Uani 1 1 d . . . . .
H9 H 0.285028 0.192133 0.271902 0.048 Uiso 1 1 calc R U . . .
C10 C 0.3520(6) 0.1904(11) 0.3715(5) 0.089(3) Uani 1 1 d . . . . .
H10A H 0.374238 0.281998 0.371868 0.133 Uiso 1 1 calc R U . . .
H10B H 0.389764 0.125640 0.357760 0.133 Uiso 1 1 calc R U . . .
H10C H 0.343639 0.167707 0.418457 0.133 Uiso 1 1 calc R U . . .
C11 C 0.2286(5) 0.0492(7) 0.3198(5) 0.058(2) Uani 1 1 d . . . . .
H11A H 0.214099 0.035766 0.365438 0.087 Uiso 1 1 calc R U . . .
H11B H 0.264362 -0.024174 0.311207 0.087 Uiso 1 1 calc R U . . .
H11C H 0.179556 0.049078 0.282832 0.087 Uiso 1 1 calc R U . . .
C12 C 0.2421(3) 0.5760(5) 0.1721(3) 0.0168(10) Uani 1 1 d . . . . .
C13 C 0.2518(5) 0.7929(6) 0.1366(3) 0.0431(17) Uani 1 1 d . . . . .
C14 C 0.3113(4) 0.7735(6) 0.1935(3) 0.0366(15) Uani 1 1 d . . . . .
C15 C 0.1424(4) 0.6411(6) 0.0654(3) 0.0340(14) Uani 1 1 d . . . . .
H15 H 0.124321 0.547052 0.073266 0.041 Uiso 1 1 calc R U . . .
C16 C 0.1681(5) 0.6391(7) -0.0048(3) 0.0474(18) Uani 1 1 d . . . . .
H16A H 0.183772 0.730596 -0.016207 0.071 Uiso 1 1 calc R U . . .
H16B H 0.123004 0.607813 -0.041350 0.071 Uiso 1 1 calc R U . . .
H16C H 0.214108 0.577742 -0.002200 0.071 Uiso 1 1 calc R U . . .
C17 C 0.0697(5) 0.7326(9) 0.0652(4) 0.057(2) Uani 1 1 d . . . . .
H17A H 0.059808 0.739339 0.112858 0.085 Uiso 1 1 calc R U . . .
H17B H 0.022023 0.694267 0.034023 0.085 Uiso 1 1 calc R U . . .
H17C H 0.080626 0.822841 0.048465 0.085 Uiso 1 1 calc R U . . .
C18 C 0.2308(7) 0.9203(8) 0.0945(5) 0.089(3) Uani 1 1 d . U . . .
H18A H 0.230650 0.901949 0.045080 0.134 Uiso 1 1 calc R U . . .
H18B H 0.271000 0.990346 0.111988 0.134 Uiso 1 1 calc R U . . .
H18C H 0.177243 0.951707 0.099157 0.134 Uiso 1 1 calc R U . . .
C19 C 0.3759(5) 0.8705(8) 0.2268(4) 0.061(2) Uani 1 1 d . . . . .
H19A H 0.383096 0.865344 0.277900 0.091 Uiso 1 1 calc R U . . .
H19B H 0.360218 0.962669 0.211089 0.091 Uiso 1 1 calc R U . . .
H19C H 0.426774 0.846862 0.213051 0.091 Uiso 1 1 calc R U . . .
C20 C 0.3557(3) 0.5715(6) 0.2760(3) 0.0286(13) Uani 1 1 d . . . . .
H20 H 0.339865 0.473815 0.272964 0.034 Uiso 1 1 calc R U . . .
C21 C 0.4449(4) 0.5770(9) 0.2735(4) 0.052(2) Uani 1 1 d . . . . .
H21A H 0.451881 0.552717 0.226340 0.078 Uiso 1 1 calc R U . . .
H21B H 0.474922 0.513114 0.307670 0.078 Uiso 1 1 calc R U . . .
H21C H 0.465412 0.668833 0.284863 0.078 Uiso 1 1 calc R U . . .
C22 C 0.3383(4) 0.6252(7) 0.3451(3) 0.0373(15) Uani 1 1 d . . . . .
H22A H 0.351050 0.721988 0.349380 0.056 Uiso 1 1 calc R U . . .
H22B H 0.371538 0.576346 0.384491 0.056 Uiso 1 1 calc R U . . .
H22C H 0.281021 0.611720 0.345714 0.056 Uiso 1 1 calc R U . . .
C23 C 0.5863(15) 0.1328(12) 0.4681(16) 0.118(10) Uiso 0.5 1 d D . P A -1
H23A H 0.610311 0.132893 0.426450 0.177 Uiso 0.5 1 calc R U P A -1
H23B H 0.543226 0.064875 0.462469 0.177 Uiso 0.5 1 calc R U P A -1
H23C H 0.627916 0.110976 0.509601 0.177 Uiso 0.5 1 calc R U P A -1
C24 C 0.5517(7) 0.2702(9) 0.4771(7) 0.052(4) Uiso 0.5 1 d D . P A -1
C25 C 0.4903(6) 0.2827(9) 0.5154(6) 0.036(3) Uiso 0.5 1 d D . P A -1
H25 H 0.466887 0.204168 0.531121 0.043 Uiso 0.5 1 calc R U P A -1
C26 C 0.4636(6) 0.4125(9) 0.5305(6) 0.035(3) Uiso 0.5 1 d D U P A -1
H26 H 0.420532 0.421004 0.554756 0.042 Uiso 0.5 1 calc R U P A -1
C27 C 0.4999(10) 0.5290(9) 0.5100(9) 0.063(5) Uiso 0.5 1 d D U P A -1
H27 H 0.482667 0.616191 0.521318 0.076 Uiso 0.5 1 calc R U P A -1
C28 C 0.5623(9) 0.5157(10) 0.4723(9) 0.065(5) Uiso 0.5 1 d D . P A -1
H28 H 0.587014 0.594160 0.458038 0.078 Uiso 0.5 1 calc R U P A -1
C29 C 0.5881(8) 0.3862(11) 0.4559(8) 0.065(5) Uiso 0.5 1 d D . P A -1
H29 H 0.629993 0.377593 0.430394 0.078 Uiso 0.5 1 calc R U P A -1
C30 C 0.5445(13) 0.048(2) 0.4808(10) 0.044(5) Uiso 0.25 1 d D U P B -2
C31 C 0.5303(16) 0.109(2) 0.5426(11) 0.050(6) Uiso 0.25 1 d D U P B -2
H31 H 0.559475 0.188250 0.560554 0.060 Uiso 0.25 1 calc R U P B -2
C32 C 0.4729(18) 0.054(3) 0.5775(12) 0.064(6) Uiso 0.25 1 d D U P B -2
H32 H 0.464982 0.093181 0.620124 0.077 Uiso 0.25 1 calc R U P B -2
C33 C 0.4271(18) -0.060(3) 0.5496(14) 0.067(7) Uiso 0.25 1 d D U P B -2
H33 H 0.388049 -0.096401 0.573075 0.080 Uiso 0.25 1 calc R U P B -2
C34 C 0.4393(15) -0.119(2) 0.4868(13) 0.052(6) Uiso 0.25 1 d D U P B -2
H34 H 0.406702 -0.192598 0.466765 0.062 Uiso 0.25 1 calc R U P B -2
C35 C 0.4998(15) -0.068(2) 0.4535(11) 0.044(5) Uiso 0.25 1 d D U P B -2
H35 H 0.510452 -0.111116 0.412871 0.053 Uiso 0.25 1 calc R U P B -2
C36 C 0.584(3) 0.131(4) 0.4331(18) 0.12(2) Uiso 0.25 1 d D . P B -2
H36A H 0.547448 0.139446 0.387210 0.177 Uiso 0.25 1 calc R U P B -2
H36B H 0.634127 0.086683 0.427352 0.177 Uiso 0.25 1 calc R U P B -2
H36C H 0.596504 0.221172 0.453370 0.177 Uiso 0.25 1 calc R U P B -2
Be1 Be 0.2154(4) 0.4015(6) 0.1858(3) 0.0174(13) Uani 1 1 d . . . . .

loop_
_atom_site_aniso_label
_atom_site_aniso_U_11
_atom_site_aniso_U_22
_atom_site_aniso_U_33
_atom_site_aniso_U_23
_atom_site_aniso_U_13
_atom_site_aniso_U_12
I1 0.0375(2) 0.0365(2) 0.02187(19) -0.00622(16) 0.00287(15) -0.02023(18)
I2 0.0384(2) 0.0263(2) 0.0415(2) -0.00671(17) 0.01196(18) 0.01153(17)
N1 0.033(3) 0.023(2) 0.018(2) -0.0040(18) 0.0112(19) -0.009(2)
N2 0.049(3) 0.025(3) 0.018(2) 0.003(2) 0.002(2) -0.003(2)
N3 0.035(3) 0.017(2) 0.021(2) 0.0041(18) -0.0006(19) 0.000(2)
N4 0.017(2) 0.020(2) 0.023(2) -0.0057(18) 0.0045(17) -0.0033(18)
C1 0.026(3) 0.017(3) 0.017(2) 0.000(2) 0.000(2) -0.006(2)
C2 0.067(4) 0.029(3) 0.020(3) -0.008(2) 0.023(3) -0.017(3)
C3 0.078(5) 0.039(4) 0.014(3) 0.000(3) 0.012(3) -0.014(4)
C4 0.025(3) 0.025(3) 0.034(3) -0.003(2) 0.012(2) 0.000(2)
C5 0.032(3) 0.024(3) 0.054(4) -0.004(3) 0.006(3) 0.003(3)
C6 0.025(3) 0.061(5) 0.045(4) -0.011(3) 0.015(3) -0.014(3)
C7 0.096(6) 0.043(4) 0.042(4) -0.016(3) 0.047(4) -0.022(4)
C8 0.160(10) 0.059(5) 0.023(4) 0.015(4) 0.022(5) -0.001(6)
C9 0.046(4) 0.031(3) 0.039(3) 0.017(3) -0.001(3) 0.006(3)
C10 0.069(6) 0.081(7) 0.093(7) 0.033(6) -0.038(5) 0.001(5)
C11 0.078(6) 0.026(4) 0.076(6) 0.011(4) 0.028(5) 0.006(4)
C12 0.014(2) 0.018(2) 0.019(2) 0.000(2) 0.0048(19) 0.0016(19)
C13 0.075(5) 0.016(3) 0.035(3) 0.000(3) 0.003(3) -0.016(3)
C14 0.052(4) 0.023(3) 0.035(3) -0.006(3) 0.010(3) -0.018(3)
C15 0.042(4) 0.028(3) 0.023(3) 0.006(2) -0.012(3) -0.001(3)
C16 0.067(5) 0.036(4) 0.033(4) -0.004(3) -0.004(3) 0.007(4)
C17 0.056(5) 0.071(6) 0.037(4) 0.012(4) -0.005(3) 0.020(4)
C18 0.152(9) 0.032(4) 0.069(6) 0.019(4) -0.013(6) -0.023(5)
C19 0.082(6) 0.043(4) 0.055(5) -0.011(4) 0.010(4) -0.040(4)
C20 0.015(3) 0.035(3) 0.031(3) -0.007(3) -0.006(2) 0.002(2)
C21 0.016(3) 0.074(5) 0.062(5) -0.023(4) -0.002(3) 0.004(3)
C22 0.034(3) 0.047(4) 0.026(3) -0.008(3) -0.008(3) -0.003(3)
Be1 0.020(3) 0.013(3) 0.018(3) 0.000(2) 0.001(3) -0.001(3)

loop_
_atom_type_symbol
_atom_type_description
_atom_type_scat_dispersion_real
_atom_type_scat_dispersion_imag
_atom_type_scat_source
C C 0.0033 0.0016 'International Tables Vol C Tables 4.2.6.8 and 6.1.1.4'
H H 0.0000 0.0000 'International Tables Vol C Tables 4.2.6.8 and 6.1.1.4'
Be Be 0.0005 0.0002 'International Tables Vol C Tables 4.2.6.8 and 6.1.1.4'
I I -0.4742 1.8119 'International Tables Vol C Tables 4.2.6.8 and 6.1.1.4'
N N 0.0061 0.0033 'International Tables Vol C Tables 4.2.6.8 and 6.1.1.4'

loop_
_geom_angle_atom_site_label_1
_geom_angle_atom_site_label_2
_geom_angle_atom_site_label_3
_geom_angle
_geom_angle_site_symmetry_1
_geom_angle_site_symmetry_3
_geom_angle_publ_flag
C1 N1 C2 110.1(5) . . ?
C1 N1 C4 122.5(4) . . ?
C2 N1 C4 127.3(5) . . ?
C1 N2 C3 110.7(5) . . ?
C1 N2 C9 121.9(5) . . ?
C3 N2 C9 127.2(5) . . ?
C12 N3 C13 111.1(5) . . ?
C12 N3 C15 122.4(5) . . ?
C13 N3 C15 126.5(5) . . ?
C12 N4 C14 110.9(5) . . ?
C12 N4 C20 122.0(4) . . ?
C14 N4 C20 127.1(5) . . ?
N2 C1 N1 105.0(4) . . ?
N2 C1 Be1 132.5(5) . . ?
N1 C1 Be1 122.6(4) . . ?
C3 C2 N1 107.0(5) . . ?
C3 C2 C7 128.8(6) . . ?
N1 C2 C7 124.2(6) . . ?
C2 C3 N2 107.3(5) . . ?
C2 C3 C8 128.1(7) . . ?
N2 C3 C8 124.6(7) . . ?
N1 C4 C5 112.5(5) . . ?
N1 C4 C6 113.3(5) . . ?
C5 C4 C6 112.2(5) . . ?
N1 C4 H4 106.0 . . ?
C5 C4 H4 106.0 . . ?
C6 C4 H4 106.0 . . ?
C4 C5 H5A 109.5 . . ?
C4 C5 H5B 109.5 . . ?
H5A C5 H5B 109.5 . . ?
C4 C5 H5C 109.5 . . ?
H5A C5 H5C 109.5 . . ?
H5B C5 H5C 109.5 . . ?
C4 C6 H6A 109.5 . . ?
C4 C6 H6B 109.5 . . ?
H6A C6 H6B 109.5 . . ?
C4 C6 H6C 109.5 . . ?
H6A C6 H6C 109.5 . . ?
H6B C6 H6C 109.5 . . ?
C2 C7 H7A 109.5 . . ?
C2 C7 H7B 109.5 . . ?
H7A C7 H7B 109.5 . . ?
C2 C7 H7C 109.5 . . ?
H7A C7 H7C 109.5 . . ?
H7B C7 H7C 109.5 . . ?
C3 C8 H8A 109.5 . . ?
C3 C8 H8B 109.5 . . ?
H8A C8 H8B 109.5 . . ?
C3 C8 H8C 109.5 . . ?
H8A C8 H8C 109.5 . . ?
H8B C8 H8C 109.5 . . ?
N2 C9 C10 113.1(7) . . ?
N2 C9 C11 111.6(6) . . ?
C10 C9 C11 113.5(6) . . ?
N2 C9 H9 106.0 . . ?
C10 C9 H9 106.0 . . ?
C11 C9 H9 106.0 . . ?
C9 C10 H10A 109.5 . . ?
C9 C10 H10B 109.5 . . ?
H10A C10 H10B 109.5 . . ?
C9 C10 H10C 109.5 . . ?
H10A C10 H10C 109.5 . . ?
H10B C10 H10C 109.5 . . ?
C9 C11 H11A 109.5 . . ?
C9 C11 H11B 109.5 . . ?
H11A C11 H11B 109.5 . . ?
C9 C11 H11C 109.5 . . ?
H11A C11 H11C 109.5 . . ?
H11B C11 H11C 109.5 . . ?
N3 C12 N4 104.6(4) . . ?
N3 C12 Be1 132.9(4) . . ?
N4 C12 Be1 122.5(4) . . ?
C14 C13 N3 106.7(5) . . ?
C14 C13 C18 128.2(6) . . ?
N3 C13 C18 125.1(6) . . ?
C13 C14 N4 106.7(5) . . ?
C13 C14 C19 128.3(6) . . ?
N4 C14 C19 124.9(6) . . ?
N3 C15 C16 112.0(5) . . ?
N3 C15 C17 112.8(5) . . ?
C16 C15 C17 112.7(5) . . ?
N3 C15 H15 106.2 . . ?
C16 C15 H15 106.2 . . ?
C17 C15 H15 106.2 . . ?
C15 C16 H16A 109.5 . . ?
C15 C16 H16B 109.5 . . ?
H16A C16 H16B 109.5 . . ?
C15 C16 H16C 109.5 . . ?
H16A C16 H16C 109.5 . . ?
H16B C16 H16C 109.5 . . ?
C15 C17 H17A 109.5 . . ?
C15 C17 H17B 109.5 . . ?
H17A C17 H17B 109.5 . . ?
C15 C17 H17C 109.5 . . ?
H17A C17 H17C 109.5 . . ?
H17B C17 H17C 109.5 . . ?
C13 C18 H18A 109.5 . . ?
C13 C18 H18B 109.5 . . ?
H18A C18 H18B 109.5 . . ?
C13 C18 H18C 109.5 . . ?
H18A C18 H18C 109.5 . . ?
H18B C18 H18C 109.5 . . ?
C14 C19 H19A 109.5 . . ?
C14 C19 H19B 109.5 . . ?
H19A C19 H19B 109.5 . . ?
C14 C19 H19C 109.5 . . ?
H19A C19 H19C 109.5 . . ?
H19B C19 H19C 109.5 . . ?
N4 C20 C21 112.0(5) . . ?
N4 C20 C22 111.3(5) . . ?
C21 C20 C22 112.8(5) . . ?
N4 C20 H20 106.8 . . ?
C21 C20 H20 106.8 . . ?
C22 C20 H20 106.8 . . ?
C20 C21 H21A 109.5 . . ?
C20 C21 H21B 109.5 . . ?
H21A C21 H21B 109.5 . . ?
C20 C21 H21C 109.5 . . ?
H21A C21 H21C 109.5 . . ?
H21B C21 H21C 109.5 . . ?
C20 C22 H22A 109.5 . . ?
C20 C22 H22B 109.5 . . ?
H22A C22 H22B 109.5 . . ?
C20 C22 H22C 109.5 . . ?
H22A C22 H22C 109.5 . . ?
H22B C22 H22C 109.5 . . ?
C24 C23 H23A 109.5 . . ?
C24 C23 H23B 109.5 . . ?
H23A C23 H23B 109.5 . . ?
C24 C23 H23C 109.5 . . ?
H23A C23 H23C 109.5 . . ?
H23B C23 H23C 109.5 . . ?
C29 C24 C25 120.1(6) . . ?
C29 C24 C23 120.0(7) . . ?
C25 C24 C23 119.3(7) . . ?
C24 C25 C26 119.7(6) . . ?
C24 C25 H25 120.2 . . ?
C26 C25 H25 120.2 . . ?
C27 C26 C25 120.6(6) . . ?
C27 C26 H26 119.7 . . ?
C25 C26 H26 119.7 . . ?
C26 C27 C28 119.4(6) . . ?
C26 C27 H27 120.3 . . ?
C28 C27 H27 120.3 . . ?
C29 C28 C27 120.2(6) . . ?
C29 C28 H28 119.9 . . ?
C27 C28 H28 119.9 . . ?
C24 C29 C28 120.0(6) . . ?
C24 C29 H29 120.0 . . ?
C28 C29 H29 120.0 . . ?
C35 C30 C31 119.8(6) . . ?
C35 C30 C36 118.8(9) . . ?
C31 C30 C36 118.1(9) . . ?
C32 C31 C30 120.1(7) . . ?
C32 C31 H31 120.0 . . ?
C30 C31 H31 120.0 . . ?
C33 C32 C31 120.2(7) . . ?
C33 C32 H32 119.9 . . ?
C31 C32 H32 119.9 . . ?
C32 C33 C34 119.9(7) . . ?
C32 C33 H33 120.1 . . ?
C34 C33 H33 120.1 . . ?
C33 C34 C35 120.1(7) . . ?
C33 C34 H34 120.0 . . ?
C35 C34 H34 120.0 . . ?
C30 C35 C34 119.8(7) . . ?
C30 C35 H35 120.1 . . ?
C34 C35 H35 120.1 . . ?
C30 C36 H36A 109.5 . . ?
C30 C36 H36B 109.5 . . ?
H36A C36 H36B 109.5 . . ?
C30 C36 H36C 109.5 . . ?
H36A C36 H36C 109.5 . . ?
H36B C36 H36C 109.5 . . ?
C1 Be1 C12 109.3(4) . . ?
C1 Be1 I1 99.2(3) . . ?
C12 Be1 I1 123.4(3) . . ?
C1 Be1 I2 122.4(4) . . ?
C12 Be1 I2 100.0(3) . . ?
I1 Be1 I2 104.2(2) . . ?

loop_
_geom_bond_atom_site_label_1
_geom_bond_atom_site_label_2
_geom_bond_distance
_geom_bond_site_symmetry_2
_geom_bond_publ_flag
I1 Be1 2.486(6) . ?
I2 Be1 2.505(7) . ?
N1 C1 1.366(7) . ?
N1 C2 1.405(7) . ?
N1 C4 1.468(7) . ?
N2 C1 1.351(7) . ?
N2 C3 1.399(8) . ?
N2 C9 1.478(8) . ?
N3 C12 1.357(6) . ?
N3 C13 1.394(7) . ?
N3 C15 1.470(7) . ?
N4 C12 1.361(6) . ?
N4 C14 1.394(7) . ?
N4 C20 1.482(7) . ?
C1 Be1 1.814(8) . ?
C2 C3 1.329(10) . ?
C2 C7 1.504(9) . ?
C3 C8 1.498(9) . ?
C4 C5 1.519(8) . ?
C4 C6 1.521(8) . ?
C4 H4 1.0000 . ?
C5 H5A 0.9800 . ?
C5 H5B 0.9800 . ?
C5 H5C 0.9800 . ?
C6 H6A 0.9800 . ?
C6 H6B 0.9800 . ?
C6 H6C 0.9800 . ?
C7 H7A 0.9800 . ?
C7 H7B 0.9800 . ?
C7 H7C 0.9800 . ?
C8 H8A 0.9800 . ?
C8 H8B 0.9800 . ?
C8 H8C 0.9800 . ?
C9 C10 1.518(10) . ?
C9 C11 1.518(10) . ?
C9 H9 1.0000 . ?
C10 H10A 0.9800 . ?
C10 H10B 0.9800 . ?
C10 H10C 0.9800 . ?
C11 H11A 0.9800 . ?
C11 H11B 0.9800 . ?
C11 H11C 0.9800 . ?
C12 Be1 1.816(8) . ?
C13 C14 1.348(9) . ?
C13 C18 1.505(10) . ?
C14 C19 1.497(9) . ?
C15 C16 1.519(9) . ?
C15 C17 1.525(10) . ?
C15 H15 1.0000 . ?
C16 H16A 0.9800 . ?
C16 H16B 0.9800 . ?
C16 H16C 0.9800 . ?
C17 H17A 0.9800 . ?
C17 H17B 0.9800 . ?
C17 H17C 0.9800 . ?
C18 H18A 0.9800 . ?
C18 H18B 0.9800 . ?
C18 H18C 0.9800 . ?
C19 H19A 0.9800 . ?
C19 H19B 0.9800 . ?
C19 H19C 0.9800 . ?
C20 C21 1.521(8) . ?
C20 C22 1.532(8) . ?
C20 H20 1.0000 . ?
C21 H21A 0.9800 . ?
C21 H21B 0.9800 . ?
C21 H21C 0.9800 . ?
C22 H22A 0.9800 . ?
C22 H22B 0.9800 . ?
C22 H22C 0.9800 . ?
C23 C24 1.503(7) . ?
C23 H23A 0.9800 . ?
C23 H23B 0.9800 . ?
C23 H23C 0.9800 . ?
C24 C29 1.403(7) . ?
C24 C25 1.405(6) . ?
C25 C26 1.411(7) . ?
C25 H25 0.9500 . ?
C26 C27 1.402(7) . ?
C26 H26 0.9500 . ?
C27 C28 1.410(7) . ?
C27 H27 0.9500 . ?
C28 C29 1.409(7) . ?
C28 H28 0.9500 . ?
C29 H29 0.9500 . ?
C30 C35 1.412(7) . ?
C30 C31 1.412(7) . ?
C30 C36 1.498(9) . ?
C31 C32 1.408(7) . ?
C31 H31 0.9500 . ?
C32 C33 1.407(7) . ?
C32 H32 0.9500 . ?
C33 C34 1.408(7) . ?
C33 H33 0.9500 . ?
C34 C35 1.413(7) . ?
C34 H34 0.9500 . ?
C35 H35 0.9500 . ?
C36 H36A 0.9800 . ?
C36 H36B 0.9800 . ?
C36 H36C 0.9800 . ?
